data_7249591
loop_
_publ_author_name
'Rogalewicz, B.'
'Siera&#x144;ski, T'
'Szczesio, M.'
'Olczak, A.'
'Gobis, K.'
'Orlewska, C.'
'Korona-G&#x142;owniak, I'
'Korga-Plewko, A'
'Iwan, M.'
'Michalczuk, M.'
'Kubik, J.'
'Adamczuk, G.'
'Korga, M.'
'Rutkowska, N.'
'Boruta, T.'
'Gas, K.'
'Sawicki, M.'
'Poleszak, E.'
'Maniukiewicz, W.'
'&#x15a;wi&#x105;tkowski, M'
'Czylkowska, A.'

_publ_section_title
;
 Physicochemical properties and mechanism of action of a new copper(ii)
 pyrazine-based complex with high anticancer activity and selectivity
 towards cancer cells.
;
_journal_issue 49
_journal_name_full 'RSC advances'
_journal_page_first 36295
_journal_page_last 36307
_journal_paper_doi 10.1039/d4ra06874b
_journal_volume 14
_journal_year 2024
_chemical_formula_moiety '2(C14 H15 Cl2 Cu N5 S2)'
_chemical_formula_sum 'C28 H30 Cl4 Cu2 N10 S4'
_chemical_formula_weight 903.74
_space_group_crystal_system orthorhombic
_space_group_IT_number 33
_space_group_name_Hall 'P 2c -2n'
_space_group_name_H-M_alt 'P n a 21'
_atom_sites_solution_hydrogens geom
_atom_sites_solution_primary dual
_audit_creation_date 2023-09-04
_audit_creation_method
;
Olex2 1.5
(compiled 2023.08.24 svn.re1ec141 for OlexSys, GUI svn.r6817)
;
_audit_update_record
;
2023-09-04 deposited with the CCDC.	2024-10-24 downloaded from the CCDC.
;
_cell_angle_alpha 90
_cell_angle_beta 90
_cell_angle_gamma 90
_cell_formula_units_Z 4
_cell_length_a 14.7703(5)
_cell_length_b 9.2488(3)
_cell_length_c 26.0606(8)
_cell_measurement_reflns_used 10270
_cell_measurement_temperature 101(2)
_cell_measurement_theta_max 32.0060
_cell_measurement_theta_min 3.0220
_cell_volume 3560.1(2)
_computing_cell_refinement 'CrysAlisPro 1.171.42.86a (Rigaku OD, 2023)'
_computing_data_collection 'CrysAlisPro 1.171.42.86a (Rigaku OD, 2023)'
_computing_data_reduction 'CrysAlisPro 1.171.42.86a (Rigaku OD, 2023)'
_computing_molecular_graphics 'Olex2 1.5 (Dolomanov et al., 2009)'
_computing_publication_material 'Olex2 1.5 (Dolomanov et al., 2009)'
_computing_structure_refinement 'SHELXL 2019/2 (Sheldrick, 2015)'
_computing_structure_solution 'SHELXT 2014/5 (Sheldrick, 2014)'
_diffrn_ambient_environment N~2~
_diffrn_ambient_temperature 101(2)
_diffrn_detector 'Hybrid Pixel Array Detector'
_diffrn_detector_area_resol_mean 5.8140
_diffrn_detector_type 'Pilatus 300K'
_diffrn_measured_fraction_theta_full 0.998
_diffrn_measured_fraction_theta_max 0.882
_diffrn_measurement_details
;
List of Runs (angles in degrees, time in seconds):

  # Type    Start    End  Width  t~exp~   \w     \q     \k     \f   Frames
#--------------------------------------------------------------------------
  1  \w    -21.00  66.00   0.50   11.83    --    1.39  77.00 150.00  174
  2  \w    -15.00  66.00   0.50   11.83    --    1.39  77.00-120.00  162
  3  \w     32.00  59.00   0.50   11.83    --   -3.27  77.00   0.00   54
  4  \w    -19.00  15.00   0.50   11.83    --   -3.27  77.00   0.00   68
;
_diffrn_measurement_device 'four-circle diffractometer'
_diffrn_measurement_device_type 'XtaLAB Synergy, Dualflex, Pilatus 300K'
_diffrn_measurement_method '\w scans'
_diffrn_orient_matrix_type 'CrysAlisPro convention (1999,Acta A55,543-557)'
_diffrn_orient_matrix_UB_11 0.0459511000
_diffrn_orient_matrix_UB_12 0.0063776000
_diffrn_orient_matrix_UB_13 -0.0075134000
_diffrn_orient_matrix_UB_21 0.0138366000
_diffrn_orient_matrix_UB_22 -0.0159981000
_diffrn_orient_matrix_UB_23 0.0254591000
_diffrn_orient_matrix_UB_31 0.0009845000
_diffrn_orient_matrix_UB_32 -0.0747618000
_diffrn_orient_matrix_UB_33 -0.0061065000
_diffrn_radiation_monochromator mirror
_diffrn_radiation_probe x-ray
_diffrn_radiation_type 'Mo K\a'
_diffrn_radiation_wavelength 0.71073
_diffrn_reflns_av_R_equivalents 0.0572
_diffrn_reflns_av_unetI/netI 0.0593
_diffrn_reflns_Laue_measured_fraction_full 0.998
_diffrn_reflns_Laue_measured_fraction_max 0.882
_diffrn_reflns_limit_h_max 21
_diffrn_reflns_limit_h_min -19
_diffrn_reflns_limit_k_max 10
_diffrn_reflns_limit_k_min -13
_diffrn_reflns_limit_l_max 35
_diffrn_reflns_limit_l_min -37
_diffrn_reflns_number 28753
_diffrn_reflns_point_group_measured_fraction_full 0.994
_diffrn_reflns_point_group_measured_fraction_max 0.801
_diffrn_reflns_theta_full 25.242
_diffrn_reflns_theta_max 32.096
_diffrn_reflns_theta_min 2.867
_diffrn_source 'micro-focus sealed X-ray tube'
_diffrn_source_type 'PhotonJet (Mo) X-ray Source'
_exptl_absorpt_coefficient_mu 1.768
_exptl_absorpt_correction_T_max 1.000
_exptl_absorpt_correction_T_min 0.470
_exptl_absorpt_correction_type gaussian
_exptl_absorpt_process_details
;
CrysAlisPro 1.171.42.86a (Rigaku Oxford Diffraction, 2023)
Numerical absorption correction based on gaussian integration over
a multifaceted crystal model
Empirical absorption correction using spherical harmonics,
implemented in SCALE3 ABSPACK scaling algorithm.
;
_exptl_crystal_colour 'clear light brown'
_exptl_crystal_colour_lustre clear
_exptl_crystal_colour_modifier light
_exptl_crystal_colour_primary brown
_exptl_crystal_density_diffrn 1.686
_exptl_crystal_description plate
_exptl_crystal_F_000 1832
_exptl_crystal_size_max 0.588
_exptl_crystal_size_mid 0.222
_exptl_crystal_size_min 0.017
_refine_diff_density_max 0.867
_refine_diff_density_min -0.910
_refine_diff_density_rms 0.130
_refine_ls_abs_structure_details
;
 Refined as an inversion twin.
;
_refine_ls_abs_structure_Flack 0.504(16)
_refine_ls_extinction_method none
_refine_ls_goodness_of_fit_ref 1.039
_refine_ls_hydrogen_treatment constr
_refine_ls_matrix_type full
_refine_ls_number_parameters 436
_refine_ls_number_reflns 9961
_refine_ls_number_restraints 1
_refine_ls_restrained_S_all 1.039
_refine_ls_R_factor_all 0.0551
_refine_ls_R_factor_gt 0.0475
_refine_ls_shift/su_max 0.001
_refine_ls_shift/su_mean 0.000
_refine_ls_structure_factor_coef Fsqd
_refine_ls_weighting_details 'w=1/[\s^2^(Fo^2^)+(0.0404P)^2^+6.7643P] where P=(Fo^2^+2Fc^2^)/3'
_refine_ls_weighting_scheme calc
_refine_ls_wR_factor_gt 0.1005
_refine_ls_wR_factor_ref 0.1026
_reflns_Friedel_coverage 0.781
_reflns_Friedel_fraction_full 0.989
_reflns_Friedel_fraction_max 0.716
_reflns_number_gt 8915
_reflns_number_total 9961
_reflns_threshold_expression 'I > 2\s(I)'
_cod_data_source_file d4ra06874b2.cif
_cod_data_source_block cu_a-8_auto
_cod_original_cell_volume 3560.06(19)
_cod_database_code 7249591
_shelx_shelxl_version_number 2019/2
_chemical_oxdiff_formula 'C11 H11 N5 S2 Cl2 Cu'
_shelx_space_group_comment
;
The symmetry employed for this shelxl refinement is uniquely defined
by the following loop, which should always be used as a source of
symmetry information in preference to the above space-group names.
They are only intended as comments.
;
_olex2_refinement_description
;
1. Twinned data refinement
 Scales: 0.496(16)
 0.504(16)
2. Fixed Uiso
 At 1.2 times of:
  All C(H) groups, All C(H,H) groups, All N(H,H) groups
 At 1.5 times of:
  All C(H,H,H) groups
3.a Secondary CH2 refined with riding coordinates:
 C20A(H20A,H20B), C20(H20C,H20D)
3.b Aromatic/amide H refined with riding coordinates:
 C22A(H22A), C23A(H23A), C24A(H24A), C25A(H25A), C26A(H26A), C43A(H43A),
 C44A(H44A), C46A(H46A), C22(H22), C23(H23), C24(H24), C25(H25), C26(H26),
 C43(H43), C44(H44), C46(H46)
3.c X=CH2 refined with riding coordinates:
 N4A(H4AA,H4AB), N4(H4A,H4B)
3.d Idealised Me refined as rotating group:
 C2A(H2AA,H2AB,H2AC), C2(H2A,H2B,H2C)
;
_olex2_submission_special_instructions 'No special instructions were received'
_oxdiff_exptl_absorpt_empirical_details
;
Empirical correction (ABSPACK) includes:
- Absorption correction using spherical harmonics
- Frame scaling
;
_oxdiff_exptl_absorpt_empirical_full_max 2.407
_oxdiff_exptl_absorpt_empirical_full_min 0.515

loop_
_space_group_symop_operation_xyz
'x, y, z'
'-x, -y, z+1/2'
'x+1/2, -y+1/2, z'
'-x+1/2, y+1/2, z+1/2'

loop_
_atom_site_label
_atom_site_type_symbol
_atom_site_fract_x
_atom_site_fract_y
_atom_site_fract_z
_atom_site_U_iso_or_equiv
_atom_site_adp_type
_atom_site_occupancy
_atom_site_site_symmetry_order
_atom_site_calc_flag
_atom_site_refinement_flags_posn
_atom_site_refinement_flags_adp
_atom_site_refinement_flags_occupancy
_atom_site_disorder_assembly
_atom_site_disorder_group
Cu1A Cu 0.26611(5) 1.22162(7) 0.43234(2) 0.00905(14) Uani 1 1 d . . . . .
Cl1A Cl 0.15124(9) 1.10290(14) 0.39510(6) 0.0158(3) Uani 1 1 d . . . . .
Cl2A Cl 0.21689(8) 1.47523(13) 0.41820(5) 0.0106(2) Uani 1 1 d . . . . .
S1A S 0.21892(9) 1.17890(16) 0.51519(5) 0.0121(3) Uani 1 1 d . . . . .
S2A S 0.32177(11) 1.26595(16) 0.61052(6) 0.0137(3) Uani 1 1 d . . . . .
N2A N 0.3908(3) 1.2661(5) 0.51885(19) 0.0084(9) Uani 1 1 d . . . . .
N3A N 0.3854(3) 1.2476(5) 0.4654(2) 0.0083(10) Uani 1 1 d . . . . .
N4A N 0.5268(3) 1.1273(5) 0.46441(18) 0.0107(9) Uani 1 1 d . . . . .
H4AA H 0.532842 1.128577 0.498000 0.013 Uiso 1 1 calc R U . . .
H4AB H 0.569033 1.087759 0.445178 0.013 Uiso 1 1 calc R U . . .
N42A N 0.3534(3) 1.1888(5) 0.37168(18) 0.0108(9) Uani 1 1 d . . . . .
N45A N 0.4911(3) 1.1542(5) 0.29920(19) 0.0139(9) Uani 1 1 d . . . . .
C1A C 0.3151(4) 1.2373(6) 0.5444(3) 0.0097(11) Uani 1 1 d . . . . .
C2A C 0.4654(4) 1.3527(6) 0.5398(2) 0.0119(10) Uani 1 1 d . . . . .
H2AA H 0.500786 1.394108 0.511610 0.018 Uiso 1 1 calc R U . . .
H2AB H 0.504559 1.290999 0.560878 0.018 Uiso 1 1 calc R U . . .
H2AC H 0.440775 1.430870 0.561046 0.018 Uiso 1 1 calc R U . . .
C4A C 0.4545(4) 1.1846(6) 0.4429(2) 0.0090(9) Uani 1 1 d . . . . .
C20A C 0.2100(4) 1.2162(6) 0.6337(2) 0.0119(11) Uani 1 1 d . . . . .
H20A H 0.165964 1.294322 0.626577 0.014 Uiso 1 1 calc R U . . .
H20B H 0.188888 1.126577 0.616725 0.014 Uiso 1 1 calc R U . . .
C21A C 0.2195(4) 1.1928(7) 0.6910(2) 0.0123(11) Uani 1 1 d . . . . .
C22A C 0.2354(4) 1.0553(7) 0.7095(2) 0.0172(12) Uani 1 1 d . . . . .
H22A H 0.241303 0.976425 0.686413 0.021 Uiso 1 1 calc R U . . .
C23A C 0.2428(4) 1.0325(7) 0.7625(3) 0.0213(13) Uani 1 1 d . . . . .
H23A H 0.253186 0.937900 0.775431 0.026 Uiso 1 1 calc R U . . .
C24A C 0.2349(4) 1.1471(8) 0.7959(2) 0.0206(13) Uani 1 1 d . . . . .
H24A H 0.239631 1.131385 0.831777 0.025 Uiso 1 1 calc R U . . .
C25A C 0.2204(5) 1.2840(8) 0.7774(3) 0.0230(15) Uani 1 1 d . . . . .
H25A H 0.215447 1.362912 0.800621 0.028 Uiso 1 1 calc R U . . .
C26A C 0.2128(4) 1.3079(7) 0.7247(3) 0.0181(12) Uani 1 1 d . . . . .
H26A H 0.203040 1.402835 0.711943 0.022 Uiso 1 1 calc R U . . .
C41A C 0.4413(4) 1.1764(6) 0.3861(2) 0.0088(9) Uani 1 1 d . . . . .
C43A C 0.3344(4) 1.1815(6) 0.3218(2) 0.0141(11) Uani 1 1 d . . . . .
H43A H 0.273283 1.187000 0.310614 0.017 Uiso 1 1 calc R U . . .
C44A C 0.4034(4) 1.1659(6) 0.2858(2) 0.0163(11) Uani 1 1 d . . . . .
H44A H 0.387989 1.163468 0.250394 0.020 Uiso 1 1 calc R U . . .
C46A C 0.5090(4) 1.1558(6) 0.3498(2) 0.0099(10) Uani 1 1 d . . . . .
H46A H 0.569573 1.142394 0.360989 0.012 Uiso 1 1 calc R U . . .
Cu1 Cu 0.48653(4) 0.75950(7) 0.56458(3) 0.00875(14) Uani 1 1 d . . . . .
Cl1 Cl 0.59485(9) 0.62599(14) 0.60327(6) 0.0143(2) Uani 1 1 d . . . . .
Cl2 Cl 0.54447(8) 1.00560(13) 0.58304(5) 0.0110(2) Uani 1 1 d . . . . .
S1 S 0.53891(9) 0.71917(16) 0.48246(5) 0.0115(3) Uani 1 1 d . . . . .
S2 S 0.43243(11) 0.77136(16) 0.38512(6) 0.0132(3) Uani 1 1 d . . . . .
N2 N 0.3620(3) 0.7663(5) 0.4760(2) 0.0090(9) Uani 1 1 d . . . . .
N3 N 0.3662(4) 0.7601(5) 0.5301(2) 0.0093(10) Uani 1 1 d . . . . .
N4 N 0.2346(3) 0.6133(5) 0.53407(18) 0.0109(9) Uani 1 1 d . . . . .
H4A H 0.228818 0.607597 0.500526 0.013 Uiso 1 1 calc R U . . .
H4B H 0.195506 0.569265 0.554185 0.013 Uiso 1 1 calc R U . . .
N42 N 0.3982(3) 0.7426(5) 0.62496(19) 0.0112(9) Uani 1 1 d . . . . .
N45 N 0.2692(3) 0.6689(5) 0.69822(18) 0.0135(9) Uani 1 1 d . . . . .
C1 C 0.4410(4) 0.7516(5) 0.4513(2) 0.0073(10) Uani 1 1 d . . . . .
C2 C 0.2799(3) 0.8312(6) 0.4525(2) 0.0110(10) Uani 1 1 d . . . . .
H2A H 0.297776 0.909181 0.429120 0.016 Uiso 1 1 calc R U . . .
H2B H 0.240791 0.870353 0.479498 0.016 Uiso 1 1 calc R U . . .
H2C H 0.246914 0.756849 0.433278 0.016 Uiso 1 1 calc R U . . .
C4 C 0.3024(3) 0.6884(5) 0.5543(2) 0.0087(10) Uani 1 1 d . . . . .
C20 C 0.5475(4) 0.7363(7) 0.3615(2) 0.0135(11) Uani 1 1 d . . . . .
H20C H 0.586667 0.822196 0.366112 0.016 Uiso 1 1 calc R U . . .
H20D H 0.575072 0.653091 0.379570 0.016 Uiso 1 1 calc R U . . .
C21 C 0.5337(4) 0.7029(7) 0.3048(2) 0.0132(11) Uani 1 1 d . . . . .
C22 C 0.5063(4) 0.5661(7) 0.2893(3) 0.0182(12) Uani 1 1 d . . . . .
H22 H 0.497716 0.491585 0.313917 0.022 Uiso 1 1 calc R U . . .
C23 C 0.4913(4) 0.5385(7) 0.2375(2) 0.0208(13) Uani 1 1 d . . . . .
H23 H 0.471765 0.445287 0.226998 0.025 Uiso 1 1 calc R U . . .
C24 C 0.5047(4) 0.6458(8) 0.2011(2) 0.0212(13) Uani 1 1 d . . . . .
H24 H 0.495029 0.625805 0.165773 0.025 Uiso 1 1 calc R U . . .
C25 C 0.5318(5) 0.7809(8) 0.2164(3) 0.0206(14) Uani 1 1 d . . . . .
H25 H 0.541155 0.854408 0.191456 0.025 Uiso 1 1 calc R U . . .
C26 C 0.5457(4) 0.8112(7) 0.2681(2) 0.0160(12) Uani 1 1 d . . . . .
H26 H 0.563444 0.905598 0.278383 0.019 Uiso 1 1 calc R U . . .
C41 C 0.3156(3) 0.6961(6) 0.6113(2) 0.0091(9) Uani 1 1 d . . . . .
C43 C 0.4157(4) 0.7562(7) 0.6751(2) 0.0151(12) Uani 1 1 d . . . . .
H43 H 0.472866 0.791507 0.686132 0.018 Uiso 1 1 calc R U . . .
C44 C 0.3496(4) 0.7185(6) 0.7116(2) 0.0134(11) Uani 1 1 d . . . . .
H44 H 0.363300 0.728927 0.746980 0.016 Uiso 1 1 calc R U . . .
C46 C 0.2519(4) 0.6577(6) 0.6481(2) 0.0121(10) Uani 1 1 d . . . . .
H46 H 0.194535 0.622653 0.637247 0.014 Uiso 1 1 calc R U . . .

loop_
_atom_site_aniso_label
_atom_site_aniso_U_11
_atom_site_aniso_U_22
_atom_site_aniso_U_33
_atom_site_aniso_U_23
_atom_site_aniso_U_13
_atom_site_aniso_U_12
Cu1A 0.0056(3) 0.0097(3) 0.0119(3) -0.0005(2) -0.0026(3) 0.0004(2)
Cl1A 0.0125(6) 0.0099(6) 0.0248(7) -0.0012(5) -0.0088(5) -0.0014(5)
Cl2A 0.0089(5) 0.0091(5) 0.0138(6) 0.0002(4) 0.0009(4) 0.0003(4)
S1A 0.0063(6) 0.0161(6) 0.0140(6) 0.0009(5) -0.0009(5) -0.0013(5)
S2A 0.0101(7) 0.0211(7) 0.0098(7) -0.0008(5) 0.0000(6) -0.0019(5)
N2A 0.006(2) 0.012(2) 0.007(2) 0.0019(16) -0.0014(18) -0.0021(16)
N3A 0.005(2) 0.011(2) 0.009(2) -0.0029(16) -0.0023(19) 0.0012(15)
N4A 0.009(2) 0.014(2) 0.009(2) 0.0014(17) -0.0004(16) 0.0020(17)
N42A 0.009(2) 0.011(2) 0.012(2) -0.0026(17) -0.0031(17) 0.0041(18)
N45A 0.015(2) 0.012(2) 0.015(2) -0.0014(18) 0.0009(18) -0.0032(19)
C1A 0.011(3) 0.006(2) 0.012(3) 0.0008(18) -0.002(2) 0.0004(18)
C2A 0.007(2) 0.012(2) 0.017(3) -0.001(2) -0.0020(19) -0.0041(19)
C4A 0.008(2) 0.007(2) 0.012(2) 0.0007(17) -0.0011(19) -0.0024(18)
C20A 0.007(3) 0.016(3) 0.013(3) 0.007(2) 0.001(2) 0.002(2)
C21A 0.007(2) 0.017(3) 0.013(3) 0.005(2) 0.0018(19) -0.002(2)
C22A 0.016(3) 0.017(3) 0.019(3) 0.001(2) -0.002(2) 0.000(2)
C23A 0.017(3) 0.022(3) 0.025(3) 0.014(2) 0.001(2) 0.002(2)
C24A 0.014(3) 0.033(4) 0.014(3) 0.008(3) 0.004(2) 0.004(3)
C25A 0.025(4) 0.028(3) 0.016(3) -0.003(3) 0.007(3) 0.009(3)
C26A 0.020(3) 0.015(3) 0.019(3) 0.002(2) 0.004(2) 0.001(2)
C41A 0.008(2) 0.006(2) 0.012(2) -0.0003(19) -0.0007(18) -0.0007(18)
C43A 0.014(3) 0.013(3) 0.015(3) -0.002(2) -0.003(2) 0.003(2)
C44A 0.018(3) 0.017(3) 0.015(3) 0.001(2) -0.002(2) -0.002(2)
C46A 0.012(2) 0.006(2) 0.012(2) 0.0012(18) 0.0000(19) -0.0042(18)
Cu1 0.0053(3) 0.0110(3) 0.0099(3) 0.0008(3) -0.0013(3) -0.0012(2)
Cl1 0.0119(6) 0.0110(6) 0.0199(6) 0.0031(5) -0.0049(5) 0.0012(5)
Cl2 0.0105(5) 0.0079(5) 0.0147(5) -0.0006(4) -0.0001(4) -0.0001(4)
S1 0.0058(6) 0.0183(7) 0.0104(6) -0.0002(5) -0.0015(5) 0.0016(5)
S2 0.0096(7) 0.0211(7) 0.0089(7) 0.0007(5) -0.0009(5) 0.0020(5)
N2 0.008(2) 0.009(2) 0.011(2) 0.0022(16) -0.0036(19) 0.0001(16)
N3 0.009(2) 0.008(2) 0.011(2) 0.0011(16) -0.001(2) 0.0016(16)
N4 0.009(2) 0.013(2) 0.011(2) 0.0009(17) 0.0004(16) -0.0049(18)
N42 0.006(2) 0.015(2) 0.013(2) 0.0005(18) -0.0007(17) -0.0045(17)
N45 0.012(2) 0.015(2) 0.013(2) 0.0029(18) 0.0017(18) 0.0013(19)
C1 0.005(2) 0.008(2) 0.008(3) 0.0010(18) 0.003(2) 0.0015(17)
C2 0.003(2) 0.015(3) 0.014(2) 0.003(2) -0.0023(18) 0.0018(19)
C4 0.008(2) 0.005(2) 0.013(2) -0.0002(18) -0.0012(19) 0.0014(17)
C20 0.006(3) 0.021(3) 0.013(3) 0.001(2) 0.002(2) 0.000(2)
C21 0.009(3) 0.016(3) 0.014(3) 0.000(2) 0.002(2) 0.001(2)
C22 0.019(3) 0.013(3) 0.023(3) -0.003(2) 0.001(2) 0.002(2)
C23 0.016(3) 0.025(3) 0.022(3) -0.010(2) 0.001(2) 0.000(2)
C24 0.013(3) 0.036(4) 0.014(3) -0.005(3) 0.001(2) 0.003(3)
C25 0.013(3) 0.029(4) 0.019(3) 0.004(3) 0.004(2) 0.001(3)
C26 0.010(3) 0.017(3) 0.021(3) -0.004(2) 0.005(2) -0.001(2)
C41 0.008(2) 0.009(2) 0.010(2) -0.0011(18) -0.0007(18) -0.0009(18)
C43 0.011(3) 0.021(3) 0.013(3) 0.000(2) -0.004(2) 0.000(2)
C44 0.015(3) 0.015(3) 0.011(2) 0.001(2) 0.000(2) 0.001(2)
C46 0.007(2) 0.013(3) 0.016(3) 0.001(2) 0.0005(19) 0.0009(19)

loop_
_atom_type_symbol
_atom_type_description
_atom_type_scat_dispersion_real
_atom_type_scat_dispersion_imag
_atom_type_scat_source
C C 0.0033 0.0016 'International Tables Vol C Tables 4.2.6.8 and 6.1.1.4'
H H 0.0000 0.0000 'International Tables Vol C Tables 4.2.6.8 and 6.1.1.4'
Cl Cl 0.1484 0.1585 'International Tables Vol C Tables 4.2.6.8 and 6.1.1.4'
Cu Cu 0.3201 1.2651 'International Tables Vol C Tables 4.2.6.8 and 6.1.1.4'
N N 0.0061 0.0033 'International Tables Vol C Tables 4.2.6.8 and 6.1.1.4'
S S 0.1246 0.1234 'International Tables Vol C Tables 4.2.6.8 and 6.1.1.4'

loop_
_exptl_crystal_face_index_h
_exptl_crystal_face_index_k
_exptl_crystal_face_index_l
_exptl_crystal_face_perp_dist
0 0 -1 0.0093
0 0 1 0.0075
0 -1 0 0.1676
0 1 0 0.4201
1 0 0 0.1130
-1 0 0 0.1094
1 -2 -1 0.1273
16 0 -24 0.0813
17 0 21 0.0787

loop_
_geom_angle_atom_site_label_1
_geom_angle_atom_site_label_2
_geom_angle_atom_site_label_3
_geom_angle
_geom_angle_site_symmetry_1
_geom_angle_site_symmetry_3
_geom_angle_publ_flag
Cl1A Cu1A Cl2A 100.18(5) . . ?
Cl1A Cu1A S1A 95.33(6) . . ?
S1A Cu1A Cl2A 102.28(5) . . ?
N3A Cu1A Cl1A 157.38(14) . . ?
N3A Cu1A Cl2A 102.18(14) . . ?
N3A Cu1A S1A 83.22(16) . . ?
N3A Cu1A N42A 78.2(2) . . ?
N42A Cu1A Cl1A 93.96(14) . . ?
N42A Cu1A Cl2A 102.01(14) . . ?
N42A Cu1A S1A 151.97(14) . . ?
C1A S1A Cu1A 96.4(2) . . ?
C1A S2A C20A 103.8(3) . . ?
N3A N2A C2A 118.6(5) . . ?
C1A N2A N3A 115.1(5) . . ?
C1A N2A C2A 123.7(5) . . ?
N2A N3A Cu1A 119.8(4) . . ?
C4A N3A Cu1A 116.4(4) . . ?
C4A N3A N2A 116.8(5) . . ?
H4AA N4A H4AB 120.0 . . ?
C4A N4A H4AA 120.0 . . ?
C4A N4A H4AB 120.0 . . ?
C41A N42A Cu1A 113.5(4) . . ?
C43A N42A Cu1A 128.7(4) . . ?
C43A N42A C41A 117.9(5) . . ?
C46A N45A C44A 116.3(5) . . ?
S1A C1A S2A 122.5(4) . . ?
N2A C1A S1A 122.9(5) . . ?
N2A C1A S2A 114.6(5) . . ?
N2A C2A H2AA 109.5 . . ?
N2A C2A H2AB 109.5 . . ?
N2A C2A H2AC 109.5 . . ?
H2AA C2A H2AB 109.5 . . ?
H2AA C2A H2AC 109.5 . . ?
H2AB C2A H2AC 109.5 . . ?
N3A C4A N4A 128.3(5) . . ?
N3A C4A C41A 111.2(5) . . ?
N4A C4A C41A 120.5(5) . . ?
S2A C20A H20A 110.5 . . ?
S2A C20A H20B 110.5 . . ?
H20A C20A H20B 108.7 . . ?
C21A C20A S2A 106.2(4) . . ?
C21A C20A H20A 110.5 . . ?
C21A C20A H20B 110.5 . . ?
C22A C21A C20A 119.4(5) . . ?
C22A C21A C26A 120.0(6) . . ?
C26A C21A C20A 120.5(5) . . ?
C21A C22A H22A 120.1 . . ?
C21A C22A C23A 119.7(6) . . ?
C23A C22A H22A 120.1 . . ?
C22A C23A H23A 120.0 . . ?
C24A C23A C22A 120.0(6) . . ?
C24A C23A H23A 120.0 . . ?
C23A C24A H24A 119.9 . . ?
C25A C24A C23A 120.3(6) . . ?
C25A C24A H24A 119.9 . . ?
C24A C25A H25A 119.9 . . ?
C24A C25A C26A 120.2(6) . . ?
C26A C25A H25A 119.9 . . ?
C21A C26A C25A 119.8(6) . . ?
C21A C26A H26A 120.1 . . ?
C25A C26A H26A 120.1 . . ?
N42A C41A C4A 113.3(5) . . ?
N42A C41A C46A 120.7(5) . . ?
C46A C41A C4A 126.0(5) . . ?
N42A C43A H43A 119.7 . . ?
N42A C43A C44A 120.6(5) . . ?
C44A C43A H43A 119.7 . . ?
N45A C44A C43A 122.5(5) . . ?
N45A C44A H44A 118.7 . . ?
C43A C44A H44A 118.7 . . ?
N45A C46A C41A 121.9(5) . . ?
N45A C46A H46A 119.0 . . ?
C41A C46A H46A 119.0 . . ?
Cl1 Cu1 Cl2 99.83(5) . . ?
Cl1 Cu1 S1 95.06(6) . . ?
S1 Cu1 Cl2 102.29(5) . . ?
N3 Cu1 Cl1 146.63(14) . . ?
N3 Cu1 Cl2 113.14(14) . . ?
N3 Cu1 S1 83.21(16) . . ?
N3 Cu1 N42 77.2(2) . . ?
N42 Cu1 Cl1 93.80(15) . . ?
N42 Cu1 Cl2 98.08(14) . . ?
N42 Cu1 S1 156.01(14) . . ?
C1 S1 Cu1 97.5(2) . . ?
C1 S2 C20 104.3(3) . . ?
N3 N2 C2 117.7(5) . . ?
C1 N2 N3 116.0(5) . . ?
C1 N2 C2 123.6(5) . . ?
N2 N3 Cu1 119.3(4) . . ?
C4 N3 Cu1 115.0(4) . . ?
C4 N3 N2 117.9(5) . . ?
H4A N4 H4B 120.0 . . ?
C4 N4 H4A 120.0 . . ?
C4 N4 H4B 120.0 . . ?
C41 N42 Cu1 113.5(4) . . ?
C43 N42 Cu1 128.3(4) . . ?
C43 N42 C41 117.7(5) . . ?
C44 N45 C46 117.2(5) . . ?
S1 C1 S2 123.9(4) . . ?
N2 C1 S1 122.3(5) . . ?
N2 C1 S2 113.8(4) . . ?
N2 C2 H2A 109.5 . . ?
N2 C2 H2B 109.5 . . ?
N2 C2 H2C 109.5 . . ?
H2A C2 H2B 109.5 . . ?
H2A C2 H2C 109.5 . . ?
H2B C2 H2C 109.5 . . ?
N3 C4 N4 127.9(5) . . ?
N3 C4 C41 111.0(5) . . ?
N4 C4 C41 121.1(5) . . ?
S2 C20 H20C 111.0 . . ?
S2 C20 H20D 111.0 . . ?
H20C C20 H20D 109.0 . . ?
C21 C20 S2 103.7(4) . . ?
C21 C20 H20C 111.0 . . ?
C21 C20 H20D 111.0 . . ?
C22 C21 C20 120.5(5) . . ?
C22 C21 C26 119.3(6) . . ?
C26 C21 C20 120.2(5) . . ?
C21 C22 H22 120.1 . . ?
C21 C22 C23 119.8(6) . . ?
C23 C22 H22 120.1 . . ?
C22 C23 H23 119.7 . . ?
C24 C23 C22 120.7(6) . . ?
C24 C23 H23 119.7 . . ?
C23 C24 H24 120.2 . . ?
C25 C24 C23 119.7(6) . . ?
C25 C24 H24 120.2 . . ?
C24 C25 H25 119.7 . . ?
C24 C25 C26 120.5(6) . . ?
C26 C25 H25 119.7 . . ?
C21 C26 H26 120.0 . . ?
C25 C26 C21 120.1(6) . . ?
C25 C26 H26 120.0 . . ?
N42 C41 C4 113.4(5) . . ?
N42 C41 C46 121.0(5) . . ?
C46 C41 C4 125.6(5) . . ?
N42 C43 H43 119.9 . . ?
N42 C43 C44 120.2(5) . . ?
C44 C43 H43 119.9 . . ?
N45 C44 C43 122.2(5) . . ?
N45 C44 H44 118.9 . . ?
C43 C44 H44 118.9 . . ?
N45 C46 C41 121.7(5) . . ?
N45 C46 H46 119.1 . . ?
C41 C46 H46 119.1 . . ?

loop_
_geom_bond_atom_site_label_1
_geom_bond_atom_site_label_2
_geom_bond_distance
_geom_bond_site_symmetry_2
_geom_bond_publ_flag
Cu1A Cl1A 2.2420(15) . ?
Cu1A Cl2A 2.4832(14) . ?
Cu1A S1A 2.3030(15) . ?
Cu1A N3A 1.976(5) . ?
Cu1A N42A 2.062(5) . ?
S1A C1A 1.699(6) . ?
S2A C1A 1.747(7) . ?
S2A C20A 1.817(6) . ?
N2A N3A 1.406(7) . ?
N2A C1A 1.328(8) . ?
N2A C2A 1.468(7) . ?
N3A C4A 1.314(7) . ?
N4A H4AA 0.8800 . ?
N4A H4AB 0.8800 . ?
N4A C4A 1.316(7) . ?
N42A C41A 1.357(7) . ?
N42A C43A 1.332(7) . ?
N45A C44A 1.347(8) . ?
N45A C46A 1.344(7) . ?
C2A H2AA 0.9800 . ?
C2A H2AB 0.9800 . ?
C2A H2AC 0.9800 . ?
C4A C41A 1.496(7) . ?
C20A H20A 0.9900 . ?
C20A H20B 0.9900 . ?
C20A C21A 1.517(8) . ?
C21A C22A 1.379(8) . ?
C21A C26A 1.382(9) . ?
C22A H22A 0.9500 . ?
C22A C23A 1.402(9) . ?
C23A H23A 0.9500 . ?
C23A C24A 1.375(10) . ?
C24A H24A 0.9500 . ?
C24A C25A 1.371(10) . ?
C25A H25A 0.9500 . ?
C25A C26A 1.397(10) . ?
C26A H26A 0.9500 . ?
C41A C46A 1.391(7) . ?
C43A H43A 0.9500 . ?
C43A C44A 1.392(8) . ?
C44A H44A 0.9500 . ?
C46A H46A 0.9500 . ?
Cu1 Cl1 2.2587(14) . ?
Cu1 Cl2 2.4789(14) . ?
Cu1 S1 2.3060(15) . ?
Cu1 N3 1.991(5) . ?
Cu1 N42 2.050(5) . ?
S1 C1 1.685(6) . ?
S2 C1 1.740(6) . ?
S2 C20 1.836(6) . ?
N2 N3 1.413(7) . ?
N2 C1 1.339(8) . ?
N2 C2 1.486(7) . ?
N3 C4 1.314(7) . ?
N4 H4A 0.8800 . ?
N4 H4B 0.8800 . ?
N4 C4 1.328(7) . ?
N42 C41 1.342(7) . ?
N42 C43 1.338(8) . ?
N45 C44 1.320(7) . ?
N45 C46 1.336(7) . ?
C2 H2A 0.9800 . ?
C2 H2B 0.9800 . ?
C2 H2C 0.9800 . ?
C4 C41 1.499(7) . ?
C20 H20C 0.9900 . ?
C20 H20D 0.9900 . ?
C20 C21 1.522(8) . ?
C21 C22 1.390(8) . ?
C21 C26 1.397(8) . ?
C22 H22 0.9500 . ?
C22 C23 1.390(9) . ?
C23 H23 0.9500 . ?
C23 C24 1.387(10) . ?
C24 H24 0.9500 . ?
C24 C25 1.371(10) . ?
C25 H25 0.9500 . ?
C25 C26 1.392(9) . ?
C26 H26 0.9500 . ?
C41 C46 1.389(7) . ?
C43 H43 0.9500 . ?
C43 C44 1.406(8) . ?
C44 H44 0.9500 . ?
C46 H46 0.9500 . ?

loop_
_geom_hbond_atom_site_label_D
_geom_hbond_atom_site_label_H
_geom_hbond_atom_site_label_A
_geom_hbond_distance_DH
_geom_hbond_distance_HA
_geom_hbond_distance_DA
_geom_hbond_angle_DHA
_geom_hbond_site_symmetry_A
_geom_hbond_publ_flag
N4A H4AA Cl2 0.88 2.50 3.300(5) 152.1 . yes
N4A H4AB Cl2A 0.88 2.37 3.199(5) 157.8 3_575 yes
C2A H2AB Cl2 0.98 2.77 3.597(6) 143.0 . yes
C20A H20A Cl2 0.99 2.82 3.787(6) 166.9 3_475 yes
C20A H20B Cl1 0.99 2.74 3.679(6) 158.5 3_465 yes
C44A H44A N45 0.95 2.69 3.421(7) 134.2 4_554 yes
C46A H46A Cl1A 0.95 2.79 3.286(5) 113.3 3_575 yes
C46A H46A Cl2A 0.95 2.85 3.752(6) 158.3 3_575 yes
N4 H4A Cl2A 0.88 2.48 3.289(5) 153.8 1_545 yes
N4 H4B Cl2 0.88 2.45 3.275(5) 155.5 3_465 yes
C2 H2A Cl1A 0.98 2.95 3.487(5) 115.9 . yes
C2 H2B S1A 0.98 3.02 3.718(6) 129.3 . yes
C2 H2C Cl2A 0.98 2.67 3.536(6) 147.3 1_545 yes
C20 H20D Cl1A 0.99 2.65 3.600(6) 160.2 3_565 yes
C46 H46 Cl2 0.95 2.88 3.813(6) 166.2 3_465 yes

loop_
_geom_torsion_atom_site_label_1
_geom_torsion_atom_site_label_2
_geom_torsion_atom_site_label_3
_geom_torsion_atom_site_label_4
_geom_torsion
_geom_torsion_site_symmetry_1
_geom_torsion_site_symmetry_2
_geom_torsion_site_symmetry_3
_geom_torsion_site_symmetry_4
_geom_torsion_publ_flag
Cu1A S1A C1A S2A 168.6(3) . . . . ?
Cu1A S1A C1A N2A -10.7(5) . . . . ?
Cu1A N3A C4A N4A -146.1(5) . . . . ?
Cu1A N3A C4A C41A 31.0(6) . . . . ?
Cu1A N42A C41A C4A 1.8(6) . . . . ?
Cu1A N42A C41A C46A -179.2(4) . . . . ?
Cu1A N42A C43A C44A 176.7(4) . . . . ?
S2A C20A C21A C22A -94.0(6) . . . . ?
S2A C20A C21A C26A 85.8(6) . . . . ?
N2A N3A C4A N4A 4.8(8) . . . . ?
N2A N3A C4A C41A -178.1(4) . . . . ?
N3A N2A C1A S1A 1.2(7) . . . . ?
N3A N2A C1A S2A -178.2(3) . . . . ?
N3A C4A C41A N42A -20.6(7) . . . . ?
N3A C4A C41A C46A 160.5(5) . . . . ?
N4A C4A C41A N42A 156.8(5) . . . . ?
N4A C4A C41A C46A -22.2(8) . . . . ?
N42A C41A C46A N45A 3.2(8) . . . . ?
N42A C43A C44A N45A 1.6(9) . . . . ?
C1A S2A C20A C21A 162.5(4) . . . . ?
C1A N2A N3A Cu1A 12.3(6) . . . . ?
C1A N2A N3A C4A -137.6(5) . . . . ?
C2A N2A N3A Cu1A -150.1(4) . . . . ?
C2A N2A N3A C4A 60.0(6) . . . . ?
C2A N2A C1A S1A 162.5(4) . . . . ?
C2A N2A C1A S2A -16.8(7) . . . . ?
C4A C41A C46A N45A -177.9(5) . . . . ?
C20A S2A C1A S1A 1.1(4) . . . . ?
C20A S2A C1A N2A -179.5(4) . . . . ?
C20A C21A C22A C23A -179.0(5) . . . . ?
C20A C21A C26A C25A 179.1(6) . . . . ?
C21A C22A C23A C24A -0.5(9) . . . . ?
C22A C21A C26A C25A -1.2(9) . . . . ?
C22A C23A C24A C25A -0.3(10) . . . . ?
C23A C24A C25A C26A 0.4(10) . . . . ?
C24A C25A C26A C21A 0.3(10) . . . . ?
C26A C21A C22A C23A 1.3(9) . . . . ?
C41A N42A C43A C44A -1.9(8) . . . . ?
C43A N42A C41A C4A -179.4(5) . . . . ?
C43A N42A C41A C46A -0.4(8) . . . . ?
C44A N45A C46A C41A -3.4(8) . . . . ?
C46A N45A C44A C43A 1.1(9) . . . . ?
Cu1 S1 C1 S2 168.7(3) . . . . ?
Cu1 S1 C1 N2 -10.5(5) . . . . ?
Cu1 N3 C4 N4 -145.7(5) . . . . ?
Cu1 N3 C4 C41 32.5(5) . . . . ?
Cu1 N42 C41 C4 -8.7(6) . . . . ?
Cu1 N42 C41 C46 170.2(4) . . . . ?
Cu1 N42 C43 C44 -169.8(4) . . . . ?
S2 C20 C21 C22 -80.9(6) . . . . ?
S2 C20 C21 C26 96.9(6) . . . . ?
N2 N3 C4 N4 3.4(8) . . . . ?
N2 N3 C4 C41 -178.5(4) . . . . ?
N3 N2 C1 S1 3.0(7) . . . . ?
N3 N2 C1 S2 -176.2(3) . . . . ?
N3 C4 C41 N42 -14.8(6) . . . . ?
N3 C4 C41 C46 166.4(5) . . . . ?
N4 C4 C41 N42 163.6(5) . . . . ?
N4 C4 C41 C46 -15.3(8) . . . . ?
N42 C41 C46 N45 1.7(8) . . . . ?
N42 C43 C44 N45 0.0(9) . . . . ?
C1 S2 C20 C21 161.3(4) . . . . ?
C1 N2 N3 Cu1 8.8(6) . . . . ?
C1 N2 N3 C4 -139.0(5) . . . . ?
C2 N2 N3 Cu1 -153.1(4) . . . . ?
C2 N2 N3 C4 59.1(6) . . . . ?
C2 N2 C1 S1 163.7(4) . . . . ?
C2 N2 C1 S2 -15.5(7) . . . . ?
C4 C41 C46 N45 -179.5(5) . . . . ?
C20 S2 C1 S1 3.8(4) . . . . ?
C20 S2 C1 N2 -177.0(4) . . . . ?
C20 C21 C22 C23 178.0(6) . . . . ?
C20 C21 C26 C25 -179.0(6) . . . . ?
C21 C22 C23 C24 0.8(9) . . . . ?
C22 C21 C26 C25 -1.1(9) . . . . ?
C22 C23 C24 C25 -0.8(9) . . . . ?
C23 C24 C25 C26 -0.2(10) . . . . ?
C24 C25 C26 C21 1.2(9) . . . . ?
C26 C21 C22 C23 0.2(9) . . . . ?
C41 N42 C43 C44 1.8(8) . . . . ?
C43 N42 C41 C4 178.5(5) . . . . ?
C43 N42 C41 C46 -2.6(8) . . . . ?
C44 N45 C46 C41 0.1(8) . . . . ?
C46 N45 C44 C43 -1.0(8) . . . . ?

loop_
_twin_individual_id
_twin_individual_mass_fraction_refined
1 0.496(16)
2 0.504(16)

loop_
_exptl_oxdiff_crystal_face_indexfrac_h
_exptl_oxdiff_crystal_face_indexfrac_k
_exptl_oxdiff_crystal_face_indexfrac_l
_exptl_oxdiff_crystal_face_x
_exptl_oxdiff_crystal_face_y
_exptl_oxdiff_crystal_face_z
-0.0002 0.0002 -1.0000 0.0075 -0.0255 0.0061
0.0002 -0.0002 1.0000 -0.0075 0.0255 -0.0061
-0.0003 -0.9990 -0.0004 -0.0064 0.0160 0.0747
0.0003 0.9990 0.0004 0.0064 -0.0160 -0.0747
0.9997 -0.0003 -0.0001 0.0459 0.0138 0.0010
-0.9997 0.0003 0.0001 -0.0459 -0.0138 -0.0010
0.9990 -1.9980 -1.0010 0.0407 0.0203 0.1565
15.7377 -0.1933 -24.0717 0.9028 -0.3920 0.1769
16.9988 -0.3875 21.1748 0.6195 0.7805 -0.0836
